data_7055058
loop_
_publ_author_name
'Pavan Kumar, Chottanahalli S.'
'Harsha, Kachigere B.'
'Sandhya, Nagarakere C.'
'Ramesha, Ajjalli B.'
'Mantelingu, Kempegowda'
'Rangappa, Kanchugarakoppal S.'

_publ_section_title
;
 Highly diastereoselective synthesis of polycyclic amines via redox
 neutral C--H functionalization
;
_journal_issue 11
_journal_name_full 'New J. Chem.'
_journal_page_first 8397
_journal_paper_doi 10.1039/C5NJ01706H
_journal_volume 39
_journal_year 2015
_chemical_formula_sum 'C30 H26 Br3 O5'
_chemical_formula_weight 706.24
_chemical_name_systematic
; 
 ? 
;
_space_group_IT_number 2
_symmetry_space_group_name_Hall '-P 1'
_symmetry_space_group_name_H-M 'P -1'
_atom_sites_solution_hydrogens geom
_atom_sites_solution_primary direct
_atom_sites_solution_secondary difmap
_audit_creation_method SHELXL-97
_audit_update_record
;
2015-03-16 deposited with the CCDC.
2015-08-13 downloaded from the CCDC.
;
_cell_angle_alpha 91.472(6)
_cell_angle_beta 107.929(6)
_cell_angle_gamma 109.296(6)
_cell_formula_units_Z 2
_cell_length_a 9.9779(11)
_cell_length_b 11.5105(12)
_cell_length_c 13.4027(14)
_cell_measurement_temperature 296(2)
_cell_volume 1368.3(3)
_computing_structure_refinement 'SHELXL-97 (Sheldrick, 1997)'
_computing_structure_solution 'SHELXS-97 (Sheldrick, 1990)'
_diffrn_ambient_temperature 296(2)
_diffrn_measured_fraction_theta_full 0.965
_diffrn_measured_fraction_theta_max 0.965
_diffrn_radiation_monochromator graphite
_diffrn_radiation_source 'fine-focus sealed tube'
_diffrn_radiation_type CuK\a
_diffrn_radiation_wavelength 1.54178
_diffrn_reflns_av_R_equivalents 0.0522
_diffrn_reflns_av_sigmaI/netI 0.0582
_diffrn_reflns_limit_h_max 11
_diffrn_reflns_limit_h_min -11
_diffrn_reflns_limit_k_max 13
_diffrn_reflns_limit_k_min -13
_diffrn_reflns_limit_l_max 14
_diffrn_reflns_limit_l_min -15
_diffrn_reflns_number 13269
_diffrn_reflns_theta_full 64.52
_diffrn_reflns_theta_max 64.52
_diffrn_reflns_theta_min 3.50
_exptl_absorpt_coefficient_mu 5.793
_exptl_crystal_density_diffrn 1.714
_exptl_crystal_density_method 'not measured'
_exptl_crystal_F_000 702
_refine_diff_density_max 14.528
_refine_diff_density_min -14.414
_refine_diff_density_rms 0.755
_refine_ls_extinction_method none
_refine_ls_goodness_of_fit_ref 6.633
_refine_ls_hydrogen_treatment mixed
_refine_ls_matrix_type full
_refine_ls_number_parameters 341
_refine_ls_number_reflns 4454
_refine_ls_number_restraints 0
_refine_ls_restrained_S_all 6.633
_refine_ls_R_factor_all 0.3233
_refine_ls_R_factor_gt 0.2921
_refine_ls_shift/su_max 14.356
_refine_ls_shift/su_mean 0.503
_refine_ls_structure_factor_coef Fsqd
_refine_ls_weighting_details 'calc w=1/[\s^2^(Fo^2^)+(0.1000P)^2^+0.0000P] where P=(Fo^2^+2Fc^2^)/3'
_refine_ls_weighting_scheme calc
_refine_ls_wR_factor_gt 0.6761
_refine_ls_wR_factor_ref 0.7025
_reflns_number_gt 3474
_reflns_number_total 4454
_reflns_threshold_expression >2sigma(I)
_cod_data_source_file c5nj01706h8.cif
_cod_data_source_block p1
_cod_depositor_comments 'Adding full bibliography for 7055058--7055060.cif.'
_cod_database_code 7055058

loop_
_symmetry_equiv_pos_as_xyz
'x, y, z'
'-x, -y, -z'

loop_
_atom_site_label
_atom_site_type_symbol
_atom_site_fract_x
_atom_site_fract_y
_atom_site_fract_z
_atom_site_U_iso_or_equiv
_atom_site_adp_type
_atom_site_occupancy
_atom_site_symmetry_multiplicity
_atom_site_calc_flag
_atom_site_refinement_flags
Br1 Br 0.1851(11) 0.2573(8) 1.2450(5) 0.059(3) Uani 1 1 d .
Br99 Br 0.3910(9) -0.3791(5) 0.8018(6) 0.048(3) Uani 1 1 d .
O1 O 0.190(7) 0.321(4) 0.612(3) 0.045(14) Uani 1 1 d .
O2 O 0.831(5) 0.374(5) 0.663(4) 0.062(14) Uani 1 1 d .
O3 O -0.118(7) 0.085(7) 0.700(5) 0.069(19) Uani 1 1 d .
O4 O 0.613(5) 0.201(5) 0.522(3) 0.045(11) Uani 1 1 d .
O5 O 0.133(6) 0.157(4) 0.490(3) 0.036(11) Uani 1 1 d .
C1 C 0.343(13) 0.451(10) 0.521(8) 0.09(3) Uani 1 1 d .
H1 H 0.4186 0.4473 0.5842 0.132 Uiso 1 1 calc R
H24 H 0.3647 0.5354 0.5071 0.132 Uiso 1 1 calc R
H23 H 0.3438 0.4011 0.4621 0.132 Uiso 1 1 calc R
C2 C 0.196(13) 0.403(8) 0.533(7) 0.06(3) Uani 1 1 d .
H22 H 0.1212 0.3588 0.4656 0.073 Uiso 1 1 calc R
H25 H 0.1697 0.4727 0.5522 0.073 Uiso 1 1 calc R
C3 C 0.155(6) 0.200(5) 0.577(4) 0.024(12) Uani 1 1 d .
C4 C 0.137(6) 0.122(5) 0.667(4) 0.024(11) Uani 1 1 d .
H21 H 0.0820 0.0350 0.6347 0.029 Uiso 1 1 calc R
C5 C 0.297(6) 0.128(4) 0.750(3) 0.015(10) Uani 1 1 d .
C6 C 0.436(6) 0.204(5) 0.729(4) 0.022(11) Uani 1 1 d .
C7 C 0.456(6) 0.167(5) 0.634(4) 0.026(12) Uani 1 1 d .
H11 H 0.3828 0.0994 0.5860 0.032 Uiso 1 1 calc R
C8 C 0.586(6) 0.233(5) 0.615(4) 0.030(13) Uani 1 1 d .
C9 C 0.702(7) 0.328(5) 0.688(5) 0.040(14) Uani 1 1 d .
C10 C 0.957(8) 0.459(7) 0.734(8) 0.07(3) Uani 1 1 d .
H9 H 0.9642 0.5410 0.7173 0.108 Uiso 1 1 calc R
H2 H 1.0440 0.4429 0.7301 0.108 Uiso 1 1 calc R
H8 H 0.9518 0.4528 0.8038 0.108 Uiso 1 1 calc R
C11 C -0.072(8) 0.204(7) 1.057(5) 0.045(16) Uani 1 1 d .
H3 H -0.1209 0.2198 1.1026 0.054 Uiso 1 1 calc R
C12 C 0.076(8) 0.212(6) 1.098(5) 0.028(14) Uani 1 1 d .
C13 C 0.148(6) 0.183(5) 1.027(4) 0.017(12) Uani 1 1 d .
H26 H 0.2463 0.1843 1.0534 0.020 Uiso 1 1 calc R
C14 C 0.068(5) 0.153(5) 0.920(4) 0.023(11) Uani 1 1 d .
C15 C -0.085(7) 0.147(6) 0.883(4) 0.034(15) Uani 1 1 d .
C16 C 0.052(6) 0.154(5) 0.734(4) 0.024(11) Uani 1 1 d .
C17 C 0.292(4) 0.172(3) 0.856(3) 0.009(8) Uani 1 1 d .
H15 H 0.3486 0.1358 0.9121 0.011 Uiso 1 1 calc R
C18 C 0.355(6) 0.309(4) 0.880(4) 0.022(11) Uani 1 1 d .
H14 H 0.3393 0.3354 0.9437 0.026 Uiso 1 1 calc R
H4 H 0.3051 0.3450 0.8221 0.026 Uiso 1 1 calc R
C19 C 0.524(6) 0.352(5) 0.897(5) 0.032(13) Uani 1 1 d .
H13 H 0.5676 0.4421 0.9111 0.038 Uiso 1 1 calc R
H12 H 0.5742 0.3192 0.9573 0.038 Uiso 1 1 calc R
C20 C 0.547(6) 0.307(5) 0.799(4) 0.025(12) Uani 1 1 d .
C21 C 0.484(9) 0.139(9) 0.432(5) 0.07(2) Uani 1 1 d .
H7 H 0.4370 0.0548 0.4429 0.107 Uiso 1 1 calc R
H6 H 0.5132 0.1379 0.3705 0.107 Uiso 1 1 calc R
H5 H 0.4135 0.1813 0.4223 0.107 Uiso 1 1 calc R
C22 C 0.685(7) 0.367(5) 0.774(5) 0.030(14) Uani 1 1 d .
H10 H 0.7615 0.4345 0.8201 0.036 Uiso 1 1 calc R
C23 C 0.128(5) 0.120(5) 0.842(4) 0.017(10) Uani 1 1 d .
H16 H 0.0983 0.0291 0.8336 0.020 Uiso 1 1 calc R
C24 C 0.306(5) -0.006(4) 0.761(3) 0.015(9) Uani 1 1 d .
C25 C 0.222(6) -0.112(5) 0.689(4) 0.027(12) Uani 1 1 d .
H20 H 0.1430 -0.1081 0.6321 0.033 Uiso 1 1 calc R
C26 C 0.245(6) -0.222(5) 0.695(5) 0.037(13) Uani 1 1 d .
H19 H 0.1910 -0.2892 0.6410 0.044 Uiso 1 1 calc R
C27 C 0.354(6) -0.227(5) 0.787(4) 0.025(12) Uani 1 1 d .
C28 C 0.442(7) -0.127(5) 0.869(4) 0.034(12) Uani 1 1 d .
H18 H 0.5142 -0.1343 0.9288 0.041 Uiso 1 1 calc R
C29 C 0.418(7) -0.014(5) 0.856(4) 0.027(13) Uani 1 1 d .
H17 H 0.4729 0.0550 0.9079 0.032 Uiso 1 1 calc R
C30 C -0.146(8) 0.175(7) 0.955(6) 0.057(17) Uani 1 1 d .
Br3 Br -0.1682(7) 0.1163(6) 0.7798(5) 0.075(2) Uiso 1 1 d .

loop_
_atom_site_aniso_label
_atom_site_aniso_U_11
_atom_site_aniso_U_22
_atom_site_aniso_U_33
_atom_site_aniso_U_23
_atom_site_aniso_U_13
_atom_site_aniso_U_12
Br1 0.092(7) 0.075(6) 0.030(4) 0.011(4) 0.025(4) 0.049(5)
Br99 0.064(5) 0.029(4) 0.052(5) 0.004(3) 0.008(4) 0.029(4)
O1 0.08(4) 0.05(2) 0.02(2) 0.017(19) 0.02(3) 0.03(3)
O2 0.03(3) 0.06(3) 0.08(3) 0.00(2) 0.03(2) -0.01(2)
O3 0.08(4) 0.10(5) 0.05(4) 0.01(3) 0.02(4) 0.06(3)
O4 0.04(2) 0.08(3) 0.03(2) 0.01(2) 0.02(2) 0.03(2)
O5 0.05(3) 0.03(2) 0.04(2) 0.016(18) 0.01(2) 0.02(2)
C1 0.14(8) 0.06(8) 0.07(7) 0.04(6) 0.04(6) 0.05(6)
C2 0.10(8) 0.07(5) 0.05(5) 0.02(4) 0.05(5) 0.05(5)
C3 0.04(3) 0.02(3) 0.01(3) 0.01(2) 0.00(2) 0.01(2)
C4 0.03(3) 0.02(2) 0.02(2) 0.002(19) -0.00(2) 0.01(2)
C5 0.02(3) 0.02(2) 0.01(2) 0.010(17) -0.00(2) 0.01(2)
C6 0.02(3) 0.02(2) 0.03(3) 0.00(2) 0.01(2) 0.01(2)
C7 0.03(3) 0.04(3) 0.02(3) 0.02(2) 0.02(2) 0.03(2)
C8 0.04(3) 0.03(3) 0.01(3) 0.00(2) 0.01(3) 0.01(3)
C9 0.03(3) 0.05(3) 0.04(4) 0.01(3) 0.01(3) 0.01(2)
C10 0.02(4) 0.05(4) 0.13(8) -0.04(5) 0.04(5) -0.02(3)
C11 0.06(4) 0.04(4) 0.06(4) 0.02(3) 0.04(3) 0.03(3)
C12 0.05(4) 0.05(3) 0.00(3) 0.01(3) 0.01(3) 0.04(3)
C13 0.03(3) 0.02(3) 0.01(3) 0.00(2) 0.02(2) 0.01(2)
C14 0.02(3) 0.01(3) 0.04(3) 0.02(2) 0.01(2) 0.01(2)
C15 0.03(3) 0.04(3) 0.03(3) 0.02(3) -0.01(3) 0.01(3)
C16 0.03(3) 0.03(3) 0.02(3) 0.01(2) 0.01(2) 0.02(2)
C17 0.010(19) 0.009(18) 0.010(19) -0.007(14) 0.001(15) 0.008(14)
C18 0.02(3) 0.00(2) 0.03(3) -0.00(2) -0.00(2) -0.00(2)
C19 0.02(3) 0.02(3) 0.05(3) 0.01(2) 0.01(3) -0.00(2)
C20 0.01(3) 0.02(2) 0.05(3) -0.00(2) 0.02(2) 0.00(2)
C21 0.07(5) 0.12(6) 0.04(3) 0.00(4) 0.02(3) 0.04(4)
C22 0.03(3) 0.03(3) 0.04(4) 0.01(2) 0.02(3) 0.01(2)
C23 0.02(2) 0.01(2) 0.02(2) 0.001(19) 0.00(2) 0.00(2)
C24 0.02(2) 0.01(2) 0.02(2) 0.004(18) 0.007(19) 0.008(18)
C25 0.02(3) 0.03(3) 0.03(3) -0.01(2) 0.00(2) 0.01(2)
C26 0.03(3) 0.03(3) 0.04(3) -0.02(2) -0.00(3) 0.01(2)
C27 0.04(3) 0.02(3) 0.03(3) -0.01(2) 0.02(3) 0.02(2)
C28 0.04(3) 0.03(3) 0.05(3) 0.02(2) 0.01(2) 0.02(2)
C29 0.04(3) 0.03(3) 0.00(3) 0.02(2) -0.01(3) 0.02(3)
C30 0.04(4) 0.09(5) 0.07(4) 0.03(4) 0.04(3) 0.05(3)

loop_
_atom_type_symbol
_atom_type_description
_atom_type_scat_dispersion_real
_atom_type_scat_dispersion_imag
_atom_type_scat_source
C C 0.0181 0.0091 'International Tables Vol C Tables 4.2.6.8 and 6.1.1.4'
H H 0.0000 0.0000 'International Tables Vol C Tables 4.2.6.8 and 6.1.1.4'
O O 0.0492 0.0322 'International Tables Vol C Tables 4.2.6.8 and 6.1.1.4'
Br Br -0.6763 1.2805 'International Tables Vol C Tables 4.2.6.8 and 6.1.1.4'

loop_
_geom_angle_atom_site_label_1
_geom_angle_atom_site_label_2
_geom_angle_atom_site_label_3
_geom_angle
C3 O1 C2 115(5)
C9 O2 C10 120(6)
Br3 O3 C16 108(5)
C8 O4 C21 116(5)
C2 C1 H1 105.3
C2 C1 H24 112.3
H1 C1 H24 108.7
C2 C1 H23 111.6
H1 C1 H23 109.5
H24 C1 H23 109.2
C1 C2 O1 113(9)
C1 C2 H22 105.3
O1 C2 H22 110.9
C1 C2 H25 109.4
O1 C2 H25 110.1
H22 C2 H25 108.0
O5 C3 O1 127(5)
O5 C3 C4 124(5)
O1 C3 C4 110(4)
C3 C4 C16 116(4)
C3 C4 C5 113(4)
C16 C4 C5 106(4)
C3 C4 H21 107.2
C16 C4 H21 107.3
C5 C4 H21 107.3
C6 C5 C17 113(4)
C6 C5 C24 107(4)
C17 C5 C24 104(3)
C6 C5 C4 117(4)
C17 C5 C4 103(4)
C24 C5 C4 111(4)
C20 C6 C7 120(5)
C20 C6 C5 123(4)
C7 C6 C5 118(4)
C8 C7 C6 119(5)
C8 C7 H11 121.1
C6 C7 H11 120.0
C7 C8 C9 122(5)
C7 C8 O4 122(5)
C9 C8 O4 116(5)
O2 C9 C22 125(6)
O2 C9 C8 115(5)
C22 C9 C8 120(5)
O2 C10 H9 113.0
O2 C10 H2 111.6
H9 C10 H2 108.8
O2 C10 H8 105.0
H9 C10 H8 109.8
H2 C10 H8 108.5
C12 C11 C30 120(6)
C12 C11 H3 118.6
C30 C11 H3 121.0
C11 C12 C13 119(6)
C11 C12 Br1 121(4)
C13 C12 Br1 119(5)
C12 C13 C14 119(5)
C12 C13 H26 120.1
C14 C13 H26 121.0
C15 C14 C13 119(5)
C15 C14 C23 117(5)
C13 C14 C23 124(5)
C30 C15 C14 119(5)
C30 C15 Br3 120(6)
C14 C15 Br3 121(5)
C23 C16 O3 109(4)
C23 C16 C4 102(4)
O3 C16 C4 118(5)
C23 C16 Br3 89(3)
O3 C16 Br3 34(3)
C4 C16 Br3 152(4)
C18 C17 C23 112(4)
C18 C17 C5 111(3)
C23 C17 C5 103(3)
C18 C17 H15 110.5
C23 C17 H15 108.6
C5 C17 H15 110.7
C17 C18 C19 108(4)
C17 C18 H14 110.7
C19 C18 H14 109.4
C17 C18 H4 110.6
C19 C18 H4 109.8
H14 C18 H4 108.3
C20 C19 C18 110(4)
C20 C19 H13 109.7
C18 C19 H13 110.4
C20 C19 H12 109.4
C18 C19 H12 109.6
H13 C19 H12 108.2
C6 C20 C22 118(5)
C6 C20 C19 120(4)
C22 C20 C19 122(5)
O4 C21 H7 110.2
O4 C21 H6 108.9
H7 C21 H6 109.5
O4 C21 H5 109.3
H7 C21 H5 109.5
H6 C21 H5 109.5
C9 C22 C20 121(5)
C9 C22 H10 120.2
C20 C22 H10 118.4
C17 C23 C14 123(4)
C17 C23 C16 103(4)
C14 C23 C16 110(4)
C17 C23 H16 106.2
C14 C23 H16 107.2
C16 C23 H16 106.7
C25 C24 C29 118(5)
C25 C24 C5 127(4)
C29 C24 C5 115(4)
C24 C25 C26 126(5)
C24 C25 H20 117.9
C26 C25 H20 116.5
C27 C26 C25 115(5)
C27 C26 H19 121.9
C25 C26 H19 122.7
C28 C27 C26 124(5)
C28 C27 Br99 118(4)
C26 C27 Br99 118(4)
C27 C28 C29 118(5)
C27 C28 H18 121.3
C29 C28 H18 120.8
C28 C29 C24 119(5)
C28 C29 H17 118.8
C24 C29 H17 122.3
C15 C30 C11 124(6)
C15 C30 Br3 30(3)
C11 C30 Br3 153(5)
C15 Br3 O3 125(4)
C15 Br3 C30 30(3)
O3 Br3 C30 155(3)
C15 Br3 C16 91(3)
O3 Br3 C16 38(3)
C30 Br3 C16 119(2)

loop_
_geom_bond_atom_site_label_1
_geom_bond_atom_site_label_2
_geom_bond_distance
Br1 C12 1.89(6)
Br99 C27 1.90(6)
O1 C3 1.35(7)
O1 C2 1.44(8)
O2 C9 1.37(7)
O2 C10 1.36(9)
O3 Br3 1.40(6)
O3 C16 1.53(8)
O4 C8 1.41(7)
O4 C21 1.42(9)
O5 C3 1.18(7)
C1 C2 1.46(15)
C1 H1 0.9620
C1 H24 0.9640
C1 H23 0.9634
C2 H22 0.9700
C2 H25 0.9700
C3 C4 1.55(7)
C4 C16 1.52(7)
C4 C5 1.61(7)
C4 H21 0.9800
C5 C6 1.49(7)
C5 C17 1.52(6)
C5 C24 1.58(6)
C6 C20 1.39(7)
C6 C7 1.42(8)
C7 C8 1.37(8)
C7 H11 0.9300
C8 C9 1.38(9)
C9 C22 1.31(9)
C10 H9 0.9653
C10 H2 0.9646
C10 H8 0.9622
C11 C12 1.38(10)
C11 C30 1.32(10)
C11 H3 0.9300
C12 C13 1.45(8)
C13 C14 1.38(8)
C13 H26 0.9300
C14 C15 1.43(8)
C14 C23 1.44(7)
C15 C30 1.37(9)
C15 Br3 1.34(6)
C16 C23 1.55(7)
C16 Br3 2.37(5)
C17 C18 1.48(6)
C17 C23 1.50(6)
C17 H15 0.9800
C18 C19 1.53(8)
C18 H14 0.9700
C18 H4 0.9700
C19 C20 1.51(8)
C19 H13 0.9700
C19 H12 0.9700
C20 C22 1.47(8)
C21 H7 0.9600
C21 H6 0.9600
C21 H5 0.9600
C22 H10 0.9300
C23 H16 0.9800
C24 C25 1.37(7)
C24 C29 1.44(7)
C25 C26 1.36(8)
C25 H20 0.9300
C26 C27 1.39(8)
C26 H19 0.9300
C27 C28 1.41(8)
C28 C29 1.40(8)
C28 H18 0.9300
C29 H17 0.9300
C30 Br3 2.34(7)

loop_
_geom_torsion_atom_site_label_1
_geom_torsion_atom_site_label_2
_geom_torsion_atom_site_label_3
_geom_torsion_atom_site_label_4
_geom_torsion
C3 O1 C2 C1 -87(10)
C2 O1 C3 O5 1(10)
C2 O1 C3 C4 -175(6)
O5 C3 C4 C16 -134(6)
O1 C3 C4 C16 42(7)
O5 C3 C4 C5 104(6)
O1 C3 C4 C5 -80(6)
C3 C4 C5 C6 -1(6)
C16 C4 C5 C6 -129(4)
C3 C4 C5 C17 124(4)
C16 C4 C5 C17 -3(5)
C3 C4 C5 C24 -124(4)
C16 C4 C5 C24 108(4)
C17 C5 C6 C20 -1(7)
C24 C5 C6 C20 -115(5)
C4 C5 C6 C20 119(5)
C17 C5 C6 C7 176(4)
C24 C5 C6 C7 62(5)
C4 C5 C6 C7 -63(6)
C20 C6 C7 C8 1(8)
C5 C6 C7 C8 -177(5)
C6 C7 C8 C9 5(9)
C6 C7 C8 O4 -180(5)
C21 O4 C8 C7 26(8)
C21 O4 C8 C9 -158(6)
C10 O2 C9 C22 6(10)
C10 O2 C9 C8 -173(7)
C7 C8 C9 O2 172(6)
O4 C8 C9 O2 -3(8)
C7 C8 C9 C22 -7(9)
O4 C8 C9 C22 177(6)
C30 C11 C12 C13 -3(10)
C30 C11 C12 Br1 179(6)
C11 C12 C13 C14 3(8)
Br1 C12 C13 C14 -179(4)
C12 C13 C14 C15 -2(8)
C12 C13 C14 C23 -179(5)
C13 C14 C15 C30 2(8)
C23 C14 C15 C30 179(5)
C13 C14 C15 Br3 -179(5)
C23 C14 C15 Br3 -2(8)
Br3 O3 C16 C23 57(6)
Br3 O3 C16 C4 172(4)
C3 C4 C16 C23 -150(4)
C5 C4 C16 C23 -24(5)
C3 C4 C16 O3 92(6)
C5 C4 C16 O3 -143(5)
C3 C4 C16 Br3 101(8)
C5 C4 C16 Br3 -133(7)
C6 C5 C17 C18 38(5)
C24 C5 C17 C18 153(4)
C4 C5 C17 C18 -90(4)
C6 C5 C17 C23 158(4)
C24 C5 C17 C23 -86(4)
C4 C5 C17 C23 30(4)
C23 C17 C18 C19 178(4)
C5 C17 C18 C19 -67(5)
C17 C18 C19 C20 58(6)
C7 C6 C20 C22 -4(8)
C5 C6 C20 C22 174(5)
C7 C6 C20 C19 177(5)
C5 C6 C20 C19 -5(8)
C18 C19 C20 C6 -23(7)
C18 C19 C20 C22 157(5)
O2 C9 C22 C20 -176(6)
C8 C9 C22 C20 4(10)
C6 C20 C22 C9 1(9)
C19 C20 C22 C9 -179(6)
C18 C17 C23 C14 -51(6)
C5 C17 C23 C14 -171(4)
C18 C17 C23 C16 73(5)
C5 C17 C23 C16 -47(4)
C15 C14 C23 C17 152(5)
C13 C14 C23 C17 -31(7)
C15 C14 C23 C16 31(6)
C13 C14 C23 C16 -152(5)
O3 C16 C23 C17 169(4)
C4 C16 C23 C17 44(5)
Br3 C16 C23 C17 -163(3)
O3 C16 C23 C14 -59(6)
C4 C16 C23 C14 176(4)
Br3 C16 C23 C14 -31(4)
C6 C5 C24 C25 -107(5)
C17 C5 C24 C25 133(5)
C4 C5 C24 C25 22(6)
C6 C5 C24 C29 71(5)
C17 C5 C24 C29 -49(5)
C4 C5 C24 C29 -160(4)
C29 C24 C25 C26 -7(8)
C5 C24 C25 C26 171(5)
C24 C25 C26 C27 6(9)
C25 C26 C27 C28 -3(8)
C25 C26 C27 Br99 179(4)
C26 C27 C28 C29 -0(9)
Br99 C27 C28 C29 178(4)
C27 C28 C29 C24 -0(8)
C25 C24 C29 C28 4(8)
C5 C24 C29 C28 -175(5)
C14 C15 C30 C11 -2(11)
Br3 C15 C30 C11 179(6)
C14 C15 C30 Br3 179(10)
C12 C11 C30 C15 2(11)
C12 C11 C30 Br3 4(17)
C30 C15 Br3 O3 -179(6)
C14 C15 Br3 O3 1(7)
C14 C15 Br3 C30 -179(10)
C30 C15 Br3 C16 163(6)
C14 C15 Br3 C16 -16(5)
C16 O3 Br3 C15 -30(7)
C16 O3 Br3 C30 -30(11)
C11 C30 Br3 C15 -2(12)
C15 C30 Br3 O3 1(11)
C11 C30 Br3 O3 -1(18)
C15 C30 Br3 C16 -20(7)
C11 C30 Br3 C16 -22(14)
C23 C16 Br3 C15 28(4)
O3 C16 Br3 C15 156(6)
C4 C16 Br3 C15 140(8)
C23 C16 Br3 O3 -128(6)
C4 C16 Br3 O3 -16(8)
C23 C16 Br3 C30 38(4)
O3 C16 Br3 C30 166(6)
C4 C16 Br3 C30 150(7)
